data_4125554
loop_
_publ_author_name
'Deegan, Meaghan M.'
'Peters, Jonas C.'

_publ_section_title
;
 CO Reduction to CH3OSiMe3: Electrophile-Promoted Hydride Migration at a
 Single Fe Site.
;
_journal_issue 7
_journal_name_full 'Journal of the American Chemical Society'
_journal_page_first 2561
_journal_page_last 2564
_journal_paper_doi 10.1021/jacs.6b12444
_journal_volume 139
_journal_year 2017
_chemical_formula_moiety 'C37 H55 B Fe O P3'
_chemical_formula_sum 'C37 H55 B Fe O P3'
_chemical_formula_weight 675.38
_space_group_crystal_system monoclinic
_space_group_IT_number 14
_space_group_name_Hall '-P 2ybc'
_space_group_name_H-M_alt 'P 1 21/c 1'
_symmetry_space_group_name_Hall '-P 2ybc'
_symmetry_space_group_name_H-M 'P 1 21/c 1'
_atom_sites_solution_hydrogens mixed
_atom_sites_solution_primary dual
_audit_creation_date 2016-11-28
_audit_creation_method
;
Olex2 1.2
(compiled 2016.11.24 svn.r3356 for OlexSys, GUI svn.r5267)
;
_cell_angle_alpha 90
_cell_angle_beta 103.016(4)
_cell_angle_gamma 90
_cell_formula_units_Z 4
_cell_length_a 10.9781(13)
_cell_length_b 15.8664(18)
_cell_length_c 20.543(2)
_cell_measurement_reflns_used 9470
_cell_measurement_temperature 100(2)
_cell_measurement_theta_max 38.585
_cell_measurement_theta_min 2.332
_cell_volume 3486.3(7)
_computing_cell_refinement 'SAINT v8.34A (Bruker, 2013)'
_computing_data_reduction 'SAINT v8.34A (Bruker, 2013)'
_computing_molecular_graphics 'Olex2 (Dolomanov et al., 2009)'
_computing_publication_material 'Olex2 (Dolomanov et al., 2009)'
_computing_structure_refinement 'XL (Sheldrick, 2008)'
_computing_structure_solution 'XT (Sheldrick, 2015)'
_diffrn_ambient_temperature 99.99
_diffrn_detector 'CMOS Area Detector'
_diffrn_detector_area_resol_mean 10.24
_diffrn_detector_type 'Bruker PHOTON 100 CMOS'
_diffrn_measured_fraction_theta_full 0.999
_diffrn_measured_fraction_theta_max 0.999
_diffrn_measurement_device '\k-geometry diffractometer'
_diffrn_measurement_device_type 'Bruker D8 VENTURE Kappa Duo PHOTON 100 CMOS'
_diffrn_measurement_method '\f and \w scans'
_diffrn_radiation_monochromator 'multilayer mirrors'
_diffrn_radiation_type MoK\a
_diffrn_radiation_wavelength 0.71073
_diffrn_reflns_av_R_equivalents 0.0400
_diffrn_reflns_av_unetI/netI 0.0147
_diffrn_reflns_Laue_measured_fraction_full 0.999
_diffrn_reflns_Laue_measured_fraction_max 0.999
_diffrn_reflns_limit_h_max 16
_diffrn_reflns_limit_h_min -16
_diffrn_reflns_limit_k_max 24
_diffrn_reflns_limit_k_min -24
_diffrn_reflns_limit_l_max 31
_diffrn_reflns_limit_l_min -31
_diffrn_reflns_number 229418
_diffrn_reflns_point_group_measured_fraction_full 0.999
_diffrn_reflns_point_group_measured_fraction_max 0.999
_diffrn_reflns_theta_full 25.000
_diffrn_reflns_theta_max 33.141
_diffrn_reflns_theta_min 2.332
_diffrn_source_current 1
_diffrn_source_power 0.05
_diffrn_source_type 'Incoatech I\mS HB'
_diffrn_source_voltage 50
_diffrn_standards_number 0
_exptl_absorpt_coefficient_mu 0.599
_exptl_absorpt_correction_T_max 0.7476
_exptl_absorpt_correction_T_min 0.7022
_exptl_absorpt_correction_type multi-scan
_exptl_absorpt_process_details
'SADABS-2014/5 (Bruker,2014/5) was used for absorption correction. wR2(int) was 0.0742 before and 0.0451 after correction. The Ratio of minimum to maximum transmission is 0.9393. The \l/2 correction factor is 0.00150.'
_exptl_crystal_colour 'orange brown'
_exptl_crystal_colour_modifier orange
_exptl_crystal_colour_primary brown
_exptl_crystal_density_diffrn 1.287
_exptl_crystal_description irregular
_exptl_crystal_F_000 1444
_exptl_crystal_size_max 0.22
_exptl_crystal_size_mid 0.14
_exptl_crystal_size_min 0.14
_refine_diff_density_max 0.757
_refine_diff_density_min -0.542
_refine_diff_density_rms 0.054
_refine_ls_extinction_method none
_refine_ls_goodness_of_fit_ref 1.034
_refine_ls_hydrogen_treatment mixed
_refine_ls_matrix_type full
_refine_ls_number_parameters 404
_refine_ls_number_reflns 13298
_refine_ls_number_restraints 0
_refine_ls_restrained_S_all 1.034
_refine_ls_R_factor_all 0.0322
_refine_ls_R_factor_gt 0.0267
_refine_ls_shift/su_max 0.001
_refine_ls_shift/su_mean 0.000
_refine_ls_structure_factor_coef Fsqd
_refine_ls_weighting_details 'w=1/[\s^2^(Fo^2^)+(0.0320P)^2^+1.6720P] where P=(Fo^2^+2Fc^2^)/3'
_refine_ls_weighting_scheme calc
_refine_ls_wR_factor_gt 0.0682
_refine_ls_wR_factor_ref 0.0709
_reflns_Friedel_coverage 0.000
_reflns_number_gt 11887
_reflns_number_total 13298
_reflns_threshold_expression 'I > 2\s(I)'
_cod_data_source_file ja6b12444_si_002.cif
_cod_data_source_block compound5
_cod_depositor_comments 'Adding full bibliography for 4125551--4125555.cif.'
_cod_database_code 4125554
_shelx_space_group_comment
;
The symmetry employed for this shelxl refinement is uniquely defined
by the following loop, which should always be used as a source of
symmetry information in preference to the above space-group names.
They are only intended as comments.
;
_olex2_refinement_description
;
1. Fixed Uiso
 At 1.2 times of:
  All C(H) groups
 At 1.5 times of:
  All C(H,H,H) groups
2.a Ternary CH refined with riding coordinates:
 C26(H26), C20(H20), C29(H29), C23(H23), C35(H35), C32(H32)
2.b Aromatic/amide H refined with riding coordinates:
 C5(H5), C9(H9), C3(H3), C4(H4), C10(H10), C18(H18), C6(H6), C11(H11),
 C15(H15), C12(H12), C16(H16), C17(H17)
2.c Idealised Me refined as rotating group:
 C22(H22A,H22B,H22C), C27(H27A,H27B,H27C), C21(H21A,H21B,H21C), C25(H25A,H25B,
 H25C), C28(H28A,H28B,H28C), C37(H37A,H37B,H37C), C24(H24A,H24B,H24C), C36(H36A,
 H36B,H36C), C30(H30A,H30B,H30C), C31(H31A,H31B,H31C), C34(H34A,H34B,H34C),
 C33(H33A,H33B,H33C)
;
_shelx_shelxl_version_number 2014/7
_olex2_submission_special_instructions 'No special instructions were received'

loop_
_space_group_symop_operation_xyz
'x, y, z'
'-x, y+1/2, -z+1/2'
'-x, -y, -z'
'x, -y-1/2, z-1/2'

loop_
_atom_site_label
_atom_site_type_symbol
_atom_site_fract_x
_atom_site_fract_y
_atom_site_fract_z
_atom_site_U_iso_or_equiv
_atom_site_adp_type
_atom_site_occupancy
_atom_site_site_symmetry_order
_atom_site_calc_flag
_atom_site_refinement_flags_posn
Fe1 Fe 0.30887(2) 0.21954(2) 0.39134(2) 0.00952(3) Uani 1 1 d .
P2 P 0.52392(2) 0.23192(2) 0.39734(2) 0.01070(4) Uani 1 1 d .
P3 P 0.15336(2) 0.15261(2) 0.31965(2) 0.01130(4) Uani 1 1 d .
P1 P 0.21017(2) 0.33974(2) 0.41446(2) 0.01078(4) Uani 1 1 d .
O1 O 0.31220(8) 0.12066(6) 0.51069(4) 0.02671(16) Uani 1 1 d .
C13 C 0.44393(8) 0.28555(5) 0.26353(4) 0.01092(13) Uani 1 1 d .
C8 C 0.54575(8) 0.25407(5) 0.31243(4) 0.01070(13) Uani 1 1 d .
C19 C 0.18464(8) 0.28260(5) 0.22970(4) 0.01163(14) Uani 1 1 d .
C7 C 0.31396(8) 0.40266(5) 0.31301(4) 0.01094(13) Uani 1 1 d .
C14 C 0.11012(8) 0.21383(5) 0.24090(4) 0.01233(14) Uani 1 1 d .
C2 C 0.27035(8) 0.42475(5) 0.37042(4) 0.01111(13) Uani 1 1 d .
C5 C 0.37599(9) 0.55034(6) 0.30522(5) 0.01597(16) Uani 1 1 d .
H5 H 0.4134 0.5924 0.2832 0.019 Uiso 1 1 calc R
C9 C 0.66262(8) 0.24194(6) 0.29681(5) 0.01439(15) Uani 1 1 d .
H9 H 0.7304 0.2208 0.3300 0.017 Uiso 1 1 calc R
C26 C 0.62416(8) 0.31404(6) 0.45029(4) 0.01492(15) Uani 1 1 d .
H26 H 0.6012 0.3141 0.4947 0.018 Uiso 1 1 calc R
C3 C 0.27812(9) 0.50835(6) 0.39342(4) 0.01394(15) Uani 1 1 d .
H3 H 0.2469 0.5223 0.4316 0.017 Uiso 1 1 calc R
C20 C 0.24490(9) 0.37178(6) 0.50403(4) 0.01501(15) Uani 1 1 d .
H20 H 0.2155 0.4311 0.5065 0.018 Uiso 1 1 calc R
C4 C 0.33077(9) 0.57092(6) 0.36118(5) 0.01549(15) Uani 1 1 d .
H4 H 0.3358 0.6272 0.3772 0.019 Uiso 1 1 calc R
C10 C 0.68056(9) 0.26050(6) 0.23340(5) 0.01632(16) Uani 1 1 d .
H10 H 0.7606 0.2536 0.2237 0.020 Uiso 1 1 calc R
C29 C 0.61910(8) 0.13539(6) 0.42368(5) 0.01517(15) Uani 1 1 d .
H29 H 0.7060 0.1475 0.4188 0.018 Uiso 1 1 calc R
C23 C 0.03642(8) 0.36252(6) 0.39071(5) 0.01423(15) Uani 1 1 d .
H23 H -0.0071 0.3132 0.4055 0.017 Uiso 1 1 calc R
C18 C 0.14043(9) 0.33147(6) 0.17205(4) 0.01586(16) Uani 1 1 d .
H18 H 0.1893 0.3777 0.1633 0.019 Uiso 1 1 calc R
C1 C 0.31058(9) 0.16075(6) 0.46338(5) 0.01707(16) Uani 1 1 d .
C6 C 0.36615(9) 0.46781(6) 0.28156(4) 0.01420(15) Uani 1 1 d .
H6 H 0.3958 0.4550 0.2427 0.017 Uiso 1 1 calc R
C35 C -0.00017(8) 0.13553(6) 0.34491(5) 0.01594(16) Uani 1 1 d .
H35 H -0.0503 0.1880 0.3321 0.019 Uiso 1 1 calc R
C22 C 0.38455(9) 0.36887(7) 0.53618(5) 0.01920(17) Uani 1 1 d .
H22A H 0.4155 0.3112 0.5340 0.029 Uiso 1 1 calc GR
H22B H 0.3983 0.3865 0.5830 0.029 Uiso 1 1 calc GR
H22C H 0.4294 0.4069 0.5122 0.029 Uiso 1 1 calc GR
C27 C 0.59623(9) 0.40231(6) 0.42071(5) 0.01893(17) Uani 1 1 d .
H27A H 0.6189 0.4051 0.3773 0.028 Uiso 1 1 calc GR
H27B H 0.6450 0.4440 0.4510 0.028 Uiso 1 1 calc GR
H27C H 0.5069 0.4144 0.4149 0.028 Uiso 1 1 calc GR
C32 C 0.18691(9) 0.04831(6) 0.28677(5) 0.01686(16) Uani 1 1 d .
H32 H 0.1084 0.0281 0.2560 0.020 Uiso 1 1 calc R
C11 C 0.58056(9) 0.28919(6) 0.18442(5) 0.01677(16) Uani 1 1 d .
H11 H 0.5916 0.3010 0.1408 0.020 Uiso 1 1 calc R
C21 C 0.17349(10) 0.31562(7) 0.54354(5) 0.02111(18) Uani 1 1 d .
H21A H 0.0840 0.3175 0.5227 0.032 Uiso 1 1 calc GR
H21B H 0.1873 0.3360 0.5896 0.032 Uiso 1 1 calc GR
H21C H 0.2036 0.2575 0.5435 0.032 Uiso 1 1 calc GR
C15 C -0.00126(9) 0.19506(6) 0.19413(5) 0.01728(16) Uani 1 1 d .
H15 H -0.0488 0.1471 0.2008 0.021 Uiso 1 1 calc R
C12 C 0.46411(9) 0.30069(6) 0.19932(4) 0.01510(15) Uani 1 1 d .
H12 H 0.3962 0.3193 0.1651 0.018 Uiso 1 1 calc R
C25 C -0.01295(9) 0.37114(6) 0.31513(5) 0.01709(16) Uani 1 1 d .
H25A H 0.0280 0.4190 0.2987 0.026 Uiso 1 1 calc GR
H25B H -0.1035 0.3805 0.3053 0.026 Uiso 1 1 calc GR
H25C H 0.0051 0.3194 0.2930 0.026 Uiso 1 1 calc GR
C28 C 0.76581(9) 0.29936(7) 0.46351(5) 0.02107(18) Uani 1 1 d .
H28A H 0.7861 0.2444 0.4850 0.032 Uiso 1 1 calc GR
H28B H 0.8093 0.3438 0.4929 0.032 Uiso 1 1 calc GR
H28C H 0.7924 0.3005 0.4211 0.032 Uiso 1 1 calc GR
C37 C 0.01857(9) 0.12691(7) 0.42091(5) 0.02049(18) Uani 1 1 d .
H37A H 0.0669 0.0758 0.4359 0.031 Uiso 1 1 calc GR
H37B H -0.0631 0.1232 0.4326 0.031 Uiso 1 1 calc GR
H37C H 0.0638 0.1762 0.4428 0.031 Uiso 1 1 calc GR
C24 C -0.00479(10) 0.44110(7) 0.42355(6) 0.02226(19) Uani 1 1 d .
H24A H 0.0161 0.4342 0.4722 0.033 Uiso 1 1 calc GR
H24B H -0.0953 0.4486 0.4080 0.033 Uiso 1 1 calc GR
H24C H 0.0385 0.4907 0.4114 0.033 Uiso 1 1 calc GR
C16 C -0.04278(9) 0.24556(7) 0.13827(5) 0.02068(18) Uani 1 1 d .
H16 H -0.1192 0.2329 0.1076 0.025 Uiso 1 1 calc R
C36 C -0.08273(9) 0.06200(7) 0.31195(6) 0.02269(19) Uani 1 1 d .
H36A H -0.0987 0.0676 0.2632 0.034 Uiso 1 1 calc GR
H36B H -0.1623 0.0630 0.3260 0.034 Uiso 1 1 calc GR
H36C H -0.0398 0.0085 0.3256 0.034 Uiso 1 1 calc GR
C17 C 0.02768(9) 0.31440(7) 0.12741(5) 0.01982(18) Uani 1 1 d .
H17 H -0.0008 0.3497 0.0897 0.024 Uiso 1 1 calc R
C30 C 0.62674(11) 0.11515(8) 0.49755(5) 0.0249(2) Uani 1 1 d .
H30A H 0.6553 0.1651 0.5247 0.037 Uiso 1 1 calc GR
H30B H 0.6859 0.0688 0.5116 0.037 Uiso 1 1 calc GR
H30C H 0.5439 0.0985 0.5035 0.037 Uiso 1 1 calc GR
C31 C 0.57216(10) 0.05899(6) 0.38020(5) 0.02194(19) Uani 1 1 d .
H31A H 0.4872 0.0450 0.3842 0.033 Uiso 1 1 calc GR
H31B H 0.6275 0.0109 0.3950 0.033 Uiso 1 1 calc GR
H31C H 0.5717 0.0719 0.3335 0.033 Uiso 1 1 calc GR
C34 C 0.28713(10) 0.05619(7) 0.24581(5) 0.02243(19) Uani 1 1 d .
H34A H 0.2535 0.0884 0.2050 0.034 Uiso 1 1 calc GR
H34B H 0.3115 -0.0001 0.2339 0.034 Uiso 1 1 calc GR
H34C H 0.3604 0.0853 0.2724 0.034 Uiso 1 1 calc GR
B1 B 0.31210(9) 0.30829(6) 0.28245(5) 0.01116(15) Uani 1 1 d .
C33 C 0.22286(10) -0.01639(6) 0.34311(6) 0.02300(19) Uani 1 1 d .
H33A H 0.2980 0.0028 0.3751 0.034 Uiso 1 1 calc GR
H33B H 0.2395 -0.0709 0.3244 0.034 Uiso 1 1 calc GR
H33C H 0.1540 -0.0225 0.3660 0.034 Uiso 1 1 calc GR
H1 H 0.3132(13) 0.2492(9) 0.3210(7) 0.017(3) Uiso 1 1 d .

loop_
_atom_site_aniso_label
_atom_site_aniso_U_11
_atom_site_aniso_U_22
_atom_site_aniso_U_33
_atom_site_aniso_U_23
_atom_site_aniso_U_13
_atom_site_aniso_U_12
Fe1 0.00816(5) 0.01009(5) 0.01024(5) 0.00132(4) 0.00193(4) -0.00066(4)
P2 0.00896(9) 0.01382(9) 0.00944(9) 0.00022(7) 0.00233(7) 0.00095(7)
P3 0.01049(9) 0.00975(9) 0.01328(9) -0.00097(7) 0.00190(7) -0.00130(7)
P1 0.01230(9) 0.01088(9) 0.01000(9) -0.00142(7) 0.00426(7) -0.00277(7)
O1 0.0277(4) 0.0289(4) 0.0242(4) 0.0118(3) 0.0072(3) 0.0034(3)
C13 0.0128(3) 0.0097(3) 0.0109(3) -0.0006(3) 0.0040(3) -0.0002(3)
C8 0.0110(3) 0.0107(3) 0.0113(3) -0.0012(3) 0.0043(3) -0.0001(3)
C19 0.0123(3) 0.0118(3) 0.0108(3) -0.0012(3) 0.0025(3) 0.0034(3)
C7 0.0109(3) 0.0110(3) 0.0110(3) 0.0005(3) 0.0026(3) 0.0001(3)
C14 0.0112(3) 0.0134(3) 0.0117(3) -0.0027(3) 0.0010(3) 0.0016(3)
C2 0.0118(3) 0.0103(3) 0.0114(3) -0.0004(3) 0.0030(3) -0.0009(3)
C5 0.0188(4) 0.0121(4) 0.0173(4) 0.0025(3) 0.0049(3) -0.0017(3)
C9 0.0113(3) 0.0173(4) 0.0157(4) -0.0024(3) 0.0053(3) 0.0000(3)
C26 0.0111(3) 0.0201(4) 0.0130(3) -0.0034(3) 0.0017(3) -0.0002(3)
C3 0.0167(4) 0.0117(3) 0.0139(3) -0.0022(3) 0.0046(3) -0.0014(3)
C20 0.0182(4) 0.0168(4) 0.0114(3) -0.0030(3) 0.0061(3) -0.0042(3)
C4 0.0185(4) 0.0102(3) 0.0174(4) -0.0008(3) 0.0033(3) -0.0015(3)
C10 0.0159(4) 0.0172(4) 0.0189(4) -0.0039(3) 0.0103(3) -0.0024(3)
C29 0.0129(3) 0.0178(4) 0.0145(4) 0.0028(3) 0.0025(3) 0.0040(3)
C23 0.0136(3) 0.0131(3) 0.0175(4) -0.0029(3) 0.0067(3) -0.0008(3)
C18 0.0175(4) 0.0165(4) 0.0133(4) 0.0012(3) 0.0027(3) 0.0053(3)
C1 0.0147(4) 0.0182(4) 0.0186(4) 0.0010(3) 0.0043(3) -0.0008(3)
C6 0.0168(4) 0.0128(3) 0.0141(3) 0.0018(3) 0.0057(3) -0.0002(3)
C35 0.0117(3) 0.0140(4) 0.0221(4) -0.0004(3) 0.0039(3) -0.0018(3)
C22 0.0198(4) 0.0236(4) 0.0138(4) -0.0034(3) 0.0029(3) -0.0043(3)
C27 0.0171(4) 0.0179(4) 0.0201(4) -0.0039(3) 0.0007(3) -0.0021(3)
C32 0.0168(4) 0.0121(4) 0.0205(4) -0.0038(3) 0.0018(3) 0.0013(3)
C11 0.0220(4) 0.0164(4) 0.0149(4) -0.0010(3) 0.0106(3) -0.0018(3)
C21 0.0265(5) 0.0253(5) 0.0143(4) -0.0021(3) 0.0105(3) -0.0076(4)
C15 0.0130(4) 0.0219(4) 0.0155(4) -0.0049(3) 0.0002(3) -0.0007(3)
C12 0.0182(4) 0.0161(4) 0.0121(3) 0.0010(3) 0.0057(3) 0.0015(3)
C25 0.0144(4) 0.0174(4) 0.0192(4) -0.0009(3) 0.0033(3) 0.0039(3)
C28 0.0113(4) 0.0276(5) 0.0225(4) -0.0062(4) 0.0000(3) -0.0005(3)
C37 0.0172(4) 0.0221(4) 0.0242(5) 0.0014(4) 0.0090(3) -0.0035(3)
C24 0.0198(4) 0.0197(4) 0.0294(5) -0.0098(4) 0.0100(4) 0.0016(3)
C16 0.0150(4) 0.0307(5) 0.0139(4) -0.0043(4) -0.0020(3) 0.0045(4)
C36 0.0153(4) 0.0196(4) 0.0324(5) -0.0024(4) 0.0038(4) -0.0068(3)
C17 0.0200(4) 0.0261(5) 0.0120(4) 0.0008(3) 0.0006(3) 0.0092(4)
C30 0.0259(5) 0.0308(5) 0.0174(4) 0.0091(4) 0.0040(4) 0.0098(4)
C31 0.0227(4) 0.0160(4) 0.0253(5) 0.0009(3) 0.0016(4) 0.0019(3)
C34 0.0235(5) 0.0237(5) 0.0206(4) -0.0034(4) 0.0059(4) 0.0080(4)
B1 0.0117(4) 0.0110(4) 0.0110(4) 0.0003(3) 0.0030(3) 0.0010(3)
C33 0.0233(5) 0.0135(4) 0.0323(5) 0.0030(4) 0.0064(4) 0.0027(3)

loop_
_atom_type_symbol
_atom_type_description
_atom_type_scat_dispersion_real
_atom_type_scat_dispersion_imag
_atom_type_scat_source
C C 0.0033 0.0016 'International Tables Vol C Tables 4.2.6.8 and 6.1.1.4'
H H 0.0000 0.0000 'International Tables Vol C Tables 4.2.6.8 and 6.1.1.4'
B B 0.0013 0.0007 'International Tables Vol C Tables 4.2.6.8 and 6.1.1.4'
Fe Fe 0.3463 0.8444 'International Tables Vol C Tables 4.2.6.8 and 6.1.1.4'
O O 0.0106 0.0060 'International Tables Vol C Tables 4.2.6.8 and 6.1.1.4'
P P 0.1023 0.0942 'International Tables Vol C Tables 4.2.6.8 and 6.1.1.4'

loop_
_geom_angle_atom_site_label_1
_geom_angle_atom_site_label_2
_geom_angle_atom_site_label_3
_geom_angle
P2 Fe1 H1 77.2(5)
P3 Fe1 P2 132.807(11)
P3 Fe1 P1 101.733(11)
P3 Fe1 H1 73.0(5)
P1 Fe1 P2 115.862(10)
P1 Fe1 H1 93.2(5)
C1 Fe1 P2 100.47(3)
C1 Fe1 P3 99.45(3)
C1 Fe1 P1 100.60(3)
C1 Fe1 H1 165.4(5)
C8 P2 Fe1 108.03(3)
C8 P2 C26 103.32(4)
C8 P2 C29 104.29(4)
C26 P2 Fe1 122.58(3)
C29 P2 Fe1 116.00(3)
C29 P2 C26 100.62(4)
C14 P3 Fe1 109.30(3)
C14 P3 C35 104.21(4)
C14 P3 C32 100.51(4)
C35 P3 Fe1 118.61(3)
C32 P3 Fe1 118.35(3)
C32 P3 C35 103.55(4)
C2 P1 Fe1 105.69(3)
C2 P1 C20 105.72(4)
C2 P1 C23 100.77(4)
C20 P1 Fe1 115.46(3)
C20 P1 C23 99.93(4)
C23 P1 Fe1 126.88(3)
C8 C13 B1 120.88(7)
C12 C13 C8 117.39(8)
C12 C13 B1 121.63(8)
C13 C8 P2 119.20(6)
C9 C8 P2 120.62(7)
C9 C8 C13 120.16(8)
C14 C19 B1 122.05(7)
C18 C19 C14 117.37(8)
C18 C19 B1 120.49(8)
C2 C7 B1 125.10(7)
C6 C7 C2 116.77(8)
C6 C7 B1 118.11(7)
C19 C14 P3 120.17(6)
C15 C14 P3 119.82(7)
C15 C14 C19 119.89(8)
C7 C2 P1 117.26(6)
C3 C2 P1 122.11(6)
C3 C2 C7 120.58(8)
C4 C5 H5 120.1
C4 C5 C6 119.71(8)
C6 C5 H5 120.1
C8 C9 H9 119.5
C10 C9 C8 120.93(8)
C10 C9 H9 119.5
P2 C26 H26 107.0
C27 C26 P2 111.40(6)
C27 C26 H26 107.0
C27 C26 C28 108.28(8)
C28 C26 P2 115.70(7)
C28 C26 H26 107.0
C2 C3 H3 119.5
C4 C3 C2 120.98(8)
C4 C3 H3 119.5
P1 C20 H20 108.1
C22 C20 P1 112.38(6)
C22 C20 H20 108.1
C22 C20 C21 109.66(8)
C21 C20 P1 110.39(6)
C21 C20 H20 108.1
C5 C4 H4 120.3
C3 C4 C5 119.39(8)
C3 C4 H4 120.3
C9 C10 H10 120.3
C11 C10 C9 119.48(8)
C11 C10 H10 120.3
P2 C29 H29 107.3
C30 C29 P2 111.16(7)
C30 C29 H29 107.3
C31 C29 P2 112.94(6)
C31 C29 H29 107.3
C31 C29 C30 110.41(9)
P1 C23 H23 107.1
C25 C23 P1 112.60(6)
C25 C23 H23 107.1
C25 C23 C24 107.54(8)
C24 C23 P1 114.93(7)
C24 C23 H23 107.1
C19 C18 H18 118.8
C17 C18 C19 122.32(9)
C17 C18 H18 118.8
O1 C1 Fe1 178.96(10)
C7 C6 H6 118.7
C5 C6 C7 122.55(8)
C5 C6 H6 118.7
P3 C35 H35 106.3
C37 C35 P3 111.62(6)
C37 C35 H35 106.3
C37 C35 C36 108.13(8)
C36 C35 P3 117.46(7)
C36 C35 H35 106.3
C20 C22 H22A 109.5
C20 C22 H22B 109.5
C20 C22 H22C 109.5
H22A C22 H22B 109.5
H22A C22 H22C 109.5
H22B C22 H22C 109.5
C26 C27 H27A 109.5
C26 C27 H27B 109.5
C26 C27 H27C 109.5
H27A C27 H27B 109.5
H27A C27 H27C 109.5
H27B C27 H27C 109.5
P3 C32 H32 107.6
C34 C32 P3 110.66(7)
C34 C32 H32 107.6
C33 C32 P3 111.19(7)
C33 C32 H32 107.6
C33 C32 C34 112.01(8)
C10 C11 H11 120.0
C10 C11 C12 119.94(8)
C12 C11 H11 120.0
C20 C21 H21A 109.5
C20 C21 H21B 109.5
C20 C21 H21C 109.5
H21A C21 H21B 109.5
H21A C21 H21C 109.5
H21B C21 H21C 109.5
C14 C15 H15 119.5
C16 C15 C14 121.00(9)
C16 C15 H15 119.5
C13 C12 H12 119.0
C11 C12 C13 122.02(9)
C11 C12 H12 119.0
C23 C25 H25A 109.5
C23 C25 H25B 109.5
C23 C25 H25C 109.5
H25A C25 H25B 109.5
H25A C25 H25C 109.5
H25B C25 H25C 109.5
C26 C28 H28A 109.5
C26 C28 H28B 109.5
C26 C28 H28C 109.5
H28A C28 H28B 109.5
H28A C28 H28C 109.5
H28B C28 H28C 109.5
C35 C37 H37A 109.5
C35 C37 H37B 109.5
C35 C37 H37C 109.5
H37A C37 H37B 109.5
H37A C37 H37C 109.5
H37B C37 H37C 109.5
C23 C24 H24A 109.5
C23 C24 H24B 109.5
C23 C24 H24C 109.5
H24A C24 H24B 109.5
H24A C24 H24C 109.5
H24B C24 H24C 109.5
C15 C16 H16 120.1
C17 C16 C15 119.76(9)
C17 C16 H16 120.1
C35 C36 H36A 109.5
C35 C36 H36B 109.5
C35 C36 H36C 109.5
H36A C36 H36B 109.5
H36A C36 H36C 109.5
H36B C36 H36C 109.5
C18 C17 H17 120.2
C16 C17 C18 119.58(9)
C16 C17 H17 120.2
C29 C30 H30A 109.5
C29 C30 H30B 109.5
C29 C30 H30C 109.5
H30A C30 H30B 109.5
H30A C30 H30C 109.5
H30B C30 H30C 109.5
C29 C31 H31A 109.5
C29 C31 H31B 109.5
C29 C31 H31C 109.5
H31A C31 H31B 109.5
H31A C31 H31C 109.5
H31B C31 H31C 109.5
C32 C34 H34A 109.5
C32 C34 H34B 109.5
C32 C34 H34C 109.5
H34A C34 H34B 109.5
H34A C34 H34C 109.5
H34B C34 H34C 109.5
C13 B1 C7 111.36(7)
C13 B1 H1 96.1(6)
C19 B1 C13 117.88(7)
C19 B1 C7 115.19(7)
C19 B1 H1 97.0(6)
C7 B1 H1 117.3(6)
C32 C33 H33A 109.5
C32 C33 H33B 109.5
C32 C33 H33C 109.5
H33A C33 H33B 109.5
H33A C33 H33C 109.5
H33B C33 H33C 109.5

loop_
_geom_bond_atom_site_label_1
_geom_bond_atom_site_label_2
_geom_bond_distance
Fe1 P2 2.3444(4)
Fe1 P3 2.2536(3)
Fe1 P1 2.2954(3)
Fe1 C1 1.7459(10)
Fe1 H1 1.530(14)
P2 C8 1.8472(9)
P2 C26 1.8849(9)
P2 C29 1.8643(9)
P3 C14 1.8547(9)
P3 C35 1.8914(9)
P3 C32 1.8552(9)
P1 C2 1.8286(9)
P1 C20 1.8638(9)
P1 C23 1.8942(9)
O1 C1 1.1584(12)
C13 C8 1.4150(12)
C13 C12 1.4064(12)
C13 B1 1.6214(13)
C8 C9 1.4042(12)
C19 C14 1.4133(12)
C19 C18 1.4072(12)
C19 B1 1.6172(13)
C7 C2 1.4131(11)
C7 C6 1.4075(12)
C7 B1 1.6220(13)
C14 C15 1.4063(12)
C2 C3 1.4043(12)
C5 H5 0.9500
C5 C4 1.3900(13)
C5 C6 1.3925(13)
C9 H9 0.9500
C9 C10 1.3921(13)
C26 H26 1.0000
C26 C27 1.5299(14)
C26 C28 1.5349(13)
C3 H3 0.9500
C3 C4 1.3894(13)
C20 H20 1.0000
C20 C22 1.5273(14)
C20 C21 1.5342(13)
C4 H4 0.9500
C10 H10 0.9500
C10 C11 1.3882(14)
C29 H29 1.0000
C29 C30 1.5348(14)
C29 C31 1.5248(14)
C23 H23 1.0000
C23 C25 1.5308(13)
C23 C24 1.5335(13)
C18 H18 0.9500
C18 C17 1.3910(14)
C6 H6 0.9500
C35 H35 1.0000
C35 C37 1.5342(14)
C35 C36 1.5378(14)
C22 H22A 0.9800
C22 H22B 0.9800
C22 H22C 0.9800
C27 H27A 0.9800
C27 H27B 0.9800
C27 H27C 0.9800
C32 H32 1.0000
C32 C34 1.5334(15)
C32 C33 1.5308(14)
C11 H11 0.9500
C11 C12 1.3920(13)
C21 H21A 0.9800
C21 H21B 0.9800
C21 H21C 0.9800
C15 H15 0.9500
C15 C16 1.3897(14)
C12 H12 0.9500
C25 H25A 0.9800
C25 H25B 0.9800
C25 H25C 0.9800
C28 H28A 0.9800
C28 H28B 0.9800
C28 H28C 0.9800
C37 H37A 0.9800
C37 H37B 0.9800
C37 H37C 0.9800
C24 H24A 0.9800
C24 H24B 0.9800
C24 H24C 0.9800
C16 H16 0.9500
C16 C17 1.3852(16)
C36 H36A 0.9800
C36 H36B 0.9800
C36 H36C 0.9800
C17 H17 0.9500
C30 H30A 0.9800
C30 H30B 0.9800
C30 H30C 0.9800
C31 H31A 0.9800
C31 H31B 0.9800
C31 H31C 0.9800
C34 H34A 0.9800
C34 H34B 0.9800
C34 H34C 0.9800
B1 H1 1.227(14)
C33 H33A 0.9800
C33 H33B 0.9800
C33 H33C 0.9800
